data_7060871
loop_
_publ_author_name
'Farran, Daniel'
'Vanthuyne, Nicolas'
'Bossa, Giulia'
'Belot, Vincent'
'Albalat, Muriel'
'Jean, Marion'
'Roussel, Christian'

_publ_section_title
;
 Slight structural modulation around a pivotal bond: high impact on
 enantiomeric stability
;
_journal_issue 35
_journal_name_full 'New Journal of Chemistry'
_journal_page_first 16039
_journal_page_last 16047
_journal_paper_doi 10.1039/D1NJ03178C
_journal_volume 45
_journal_year 2021
_chemical_absolute_configuration ad
_chemical_formula_moiety 'C12 H10 Br N S2'
_chemical_formula_sum 'C12 H10 Br N S2'
_chemical_formula_weight 312.24
_space_group_crystal_system orthorhombic
_space_group_IT_number 19
_space_group_name_Hall 'P 2ac 2ab'
_space_group_name_H-M_alt 'P 21 21 21'
_atom_sites_solution_hydrogens geom
_atom_sites_solution_primary direct
_audit_creation_date 2017-01-06
_audit_creation_method
;
Olex2 1.2
(compiled 2017.01.04 svn.r3372 for OlexSys, GUI svn.r5289)
;
_audit_update_record
;
2019-09-24 deposited with the CCDC.	2021-07-30 downloaded from the CCDC.
;
_cell_angle_alpha 90.0
_cell_angle_beta 90.0
_cell_angle_gamma 90.0
_cell_formula_units_Z 4
_cell_length_a 7.39679(7)
_cell_length_b 7.70635(7)
_cell_length_c 21.7345(2)
_cell_measurement_reflns_used 10538
_cell_measurement_temperature 293
_cell_measurement_theta_max 67.5830
_cell_measurement_theta_min 4.0630
_cell_volume 1238.92(2)
_computing_cell_refinement 'CrysAlisPro 1.171.38.43 (Rigaku OD, 2015)'
_computing_data_collection 'CrysAlisPro 1.171.38.43 (Rigaku OD, 2015)'
_computing_data_reduction 'CrysAlisPro 1.171.38.43 (Rigaku OD, 2015)'
_computing_molecular_graphics 'Olex2 (Dolomanov et al., 2009)'
_computing_publication_material 'Olex2 (Dolomanov et al., 2009)'
_computing_structure_refinement 'ShelXL (Sheldrick, 2015)'
_computing_structure_solution 'ShelXS (Sheldrick, 2008)'
_diffrn_ambient_temperature 293
_diffrn_detector 'CCD plate'
_diffrn_detector_area_resol_mean 5.3048
_diffrn_detector_type AtlasS2
_diffrn_measured_fraction_theta_full 0.998
_diffrn_measured_fraction_theta_max 0.998
_diffrn_measurement_details
;
List of Runs (angles in degrees, time in seconds):

  # Type    Start    End  Width  t~exp~   \w     \q     \k     \f   Frames
#--------------------------------------------------------------------------
  1  \w    -39.00  58.00   1.00    1.00    --    0.00  77.00   0.00   97
  2  \w     63.00 103.00   1.00    1.00    --    0.00  77.00   0.00   40
  3  \w     59.00 103.00   1.00    1.00    --    0.00 178.00 -30.00   44
  4  \w    109.00 158.00   1.00    2.00    --   54.32 125.00-150.00   49
  5  \w    118.00 173.00   1.00    2.00    --   74.00  71.00-123.52   55
  6  \w    122.00 149.00   1.00    2.00    --   74.00  68.00 -21.62   27
  7  \w    147.00 172.00   1.00    5.00    --   86.00  65.00  36.67   25
  8  \w    147.00 178.00   1.00    5.00    --  108.65 104.00   0.00   31
  9  \w    123.00 176.00   1.00    5.00    --  108.65 104.00 -30.00   53
 10  \w    125.00 171.00   1.00    5.00    --  108.65 104.00-120.00   46
 11  \w     95.00 176.00   1.00    5.00    --  108.65  77.00  30.00   81
 12  \w    132.00 175.00   1.00    2.00    --   70.00  68.00 131.96   43
 13  \w    152.00 178.00   1.00    2.00    --   74.00  71.00 147.45   26
 14  \w     58.00 176.00   1.00    5.00    --  108.65  77.00  90.00  118
 15  \w     59.00  86.00   1.00    5.00    --  108.65  63.00  60.00   27
 16  \w     58.00 178.00   1.00    5.00    --  108.65  77.00  60.00  120
 17  \w     71.00  98.00   1.00    1.00    --    0.00  77.00-150.00   27
 18  \w     67.00  94.00   1.00    2.00    --   62.00  77.00-147.56   27
 19  \w     59.00 176.00   1.00    5.00    --  108.65  77.00 -60.00  117
 20  \w     58.00 149.00   1.00    5.00    --  108.65  77.00 -30.00   91
 21  \w     59.00 178.00   1.00    5.00    --  108.65  77.00-150.00  119
 22  \w     58.00 164.00   1.00    5.00    --  108.65  77.00   0.00  106
 23  \w     59.00 155.00   1.00    5.00    --  108.65  77.00-180.00   96
 24  \w     58.00 145.00   1.00    5.00    --  108.65  77.00-120.00   87
 25  \w     58.00  84.00   1.00    5.00    --  108.65  77.00  30.00   26
 26  \w     58.00 175.00   1.00    5.00    --  108.65  77.00 120.00  117
 27  \w     58.00 178.00   1.00    5.00    --  108.65  77.00 -90.00  120
 28  \w     58.00 177.00   1.00    5.00    --  108.65  77.00 150.00  119
 29  \w     49.00  74.00   1.00    5.00    --  108.65-104.00   0.00   25
 30  \w     60.00 111.00   1.00    5.00    --  108.65-104.00  30.00   51
 31  \w     50.00 103.00   1.00    5.00    --  108.65-104.00 -60.00   53
 32  \w     57.00 113.00   1.00    5.00    --  108.65-104.00-180.00   56
 33  \w     18.00  94.00   1.00    2.00    --   70.00  68.00 -56.98   76
 34  \w     34.00  68.00   1.00    5.00    --   86.00  65.00  36.67   34
 35  \w     23.00  95.00   1.00    2.00    --   74.00  68.00 -21.62   72
 36  \w     24.00  87.00   1.00    2.00    --   74.00  71.00-123.52   63
 37  \w     16.00  48.00   1.00    2.00    --   66.00  78.00-118.28   32
 38  \w      7.00  46.00   1.00    2.00    --   58.00  81.00 -54.10   39
 39  \w     11.00  36.00   1.00    2.00    --   62.00  84.00 -55.21   25
 40  \w     -2.00  23.00   1.00    2.00    --   54.32  95.00 -43.48   25
 41  \w      7.00  32.00   1.00    2.00    --   58.00  80.00  27.56   25
 42  \w     13.00  45.00   1.00    2.00    --   58.00  80.00  50.14   32
 43  \w     11.00  36.00   1.00    2.00    --   62.00  79.00 119.89   25
 44  \w     23.00  66.00   1.00    2.00    --   74.00  71.00 147.45   43
 45  \w     41.00 128.00   1.00    2.00    --   70.00  68.00 170.46   87
 46  \w     20.00  50.00   1.00    2.00    --   70.00  68.00 131.96   30
 47  \w      8.00 158.00   1.00    2.00    --   54.32  45.00 120.00  150
 48  \w     32.00 144.00   1.00    5.00    --  108.65 -91.00  60.00  112
 49  \w      9.00  68.00   1.00    1.00    --    0.00  77.00-150.00   59
 50  \w     -2.00  23.00   1.00    2.00    --   54.32  95.00  85.49   25
 51  \w      8.00  33.00   1.00    2.00    --   58.00  88.00 132.24   25
 52  \w    -89.00 -57.00   1.00    1.00    --    0.00 178.00  90.00   32
 53  \w    -95.00 -19.00   1.00    2.00    --  -54.32 125.00 -90.00   76
 54  \w    -51.00 -23.00   1.00    1.00    --    0.00  77.00-150.00   28
 55  \w    -44.00 -12.00   1.00    1.00    --   14.00 132.00-114.97   32
 56  \w     -1.00  24.00   1.00    2.00    --   54.32  94.00-153.38   25
 57  \w     12.00  45.00   1.00    2.00    --   62.00  77.00-147.56   33
 58  \w    -98.00  32.00   1.00    2.00    --  -54.32  77.00-120.00  130
 59  \w   -162.00  46.00   1.00    2.00    --  -54.32  15.00-120.00  208
;
_diffrn_measurement_device 'four-circle diffractometer'
_diffrn_measurement_device_type 'SuperNova, Dual, Cu at zero, AtlasS2'
_diffrn_measurement_method '\w scans'
_diffrn_orient_matrix_type 'CrysAlisPro convention (1999,Acta A55,543-557)'
_diffrn_orient_matrix_UB_11 -0.0706271000
_diffrn_orient_matrix_UB_12 -0.1244447000
_diffrn_orient_matrix_UB_13 -0.0499800000
_diffrn_orient_matrix_UB_21 -0.0141789000
_diffrn_orient_matrix_UB_22 -0.1462367000
_diffrn_orient_matrix_UB_23 0.0480986000
_diffrn_orient_matrix_UB_31 -0.1954079000
_diffrn_orient_matrix_UB_32 0.0556210000
_diffrn_orient_matrix_UB_33 0.0145924000
_diffrn_radiation_monochromator mirror
_diffrn_radiation_probe x-ray
_diffrn_radiation_type CuK\a
_diffrn_radiation_wavelength 1.54184
_diffrn_reflns_av_R_equivalents 0.0206
_diffrn_reflns_av_unetI/netI 0.0105
_diffrn_reflns_Laue_measured_fraction_full 0.998
_diffrn_reflns_Laue_measured_fraction_max 0.998
_diffrn_reflns_limit_h_max 8
_diffrn_reflns_limit_h_min -8
_diffrn_reflns_limit_k_max 9
_diffrn_reflns_limit_k_min -9
_diffrn_reflns_limit_l_max 25
_diffrn_reflns_limit_l_min -26
_diffrn_reflns_number 14017
_diffrn_reflns_point_group_measured_fraction_full 0.997
_diffrn_reflns_point_group_measured_fraction_max 0.996
_diffrn_reflns_theta_full 67.648
_diffrn_reflns_theta_max 67.648
_diffrn_reflns_theta_min 4.068
_diffrn_source 'micro-focus sealed X-ray tube'
_diffrn_source_type 'SuperNova (Cu) X-ray Source'
_exptl_absorpt_coefficient_mu 7.425
_exptl_absorpt_correction_T_max 1.00000
_exptl_absorpt_correction_T_min 0.57839
_exptl_absorpt_correction_type multi-scan
_exptl_absorpt_process_details
;
CrysAlisPro 1.171.38.43 (Rigaku Oxford Diffraction, 2015)
Empirical absorption correction using spherical harmonics,
 implemented in SCALE3 ABSPACK scaling algorithm.
;
_exptl_crystal_colour colourless
_exptl_crystal_colour_primary colourless
_exptl_crystal_density_diffrn 1.674
_exptl_crystal_description prism
_exptl_crystal_F_000 624
_exptl_crystal_size_max 0.24
_exptl_crystal_size_mid 0.14
_exptl_crystal_size_min 0.1
_refine_diff_density_max 0.456
_refine_diff_density_min -0.475
_refine_diff_density_rms 0.040
_refine_ls_abs_structure_details
;
 Flack x determined using 885 quotients [(I+)-(I-)]/[(I+)+(I-)]
 (Parsons, Flack and Wagner, Acta Cryst. B69 (2013) 249-259).
;
_refine_ls_abs_structure_Flack -0.012(6)
_refine_ls_extinction_method none
_refine_ls_goodness_of_fit_ref 1.095
_refine_ls_hydrogen_treatment constr
_refine_ls_matrix_type full
_refine_ls_number_parameters 145
_refine_ls_number_reflns 2225
_refine_ls_number_restraints 0
_refine_ls_restrained_S_all 1.095
_refine_ls_R_factor_all 0.0210
_refine_ls_R_factor_gt 0.0208
_refine_ls_shift/su_max 0.001
_refine_ls_shift/su_mean 0.000
_refine_ls_structure_factor_coef Fsqd
_refine_ls_weighting_details 'w=1/[\s^2^(Fo^2^)+(0.0250P)^2^+0.5649P] where P=(Fo^2^+2Fc^2^)/3'
_refine_ls_weighting_scheme calc
_refine_ls_wR_factor_gt 0.0546
_refine_ls_wR_factor_ref 0.0548
_reflns_Friedel_coverage 0.686
_reflns_Friedel_fraction_full 0.996
_reflns_Friedel_fraction_max 0.995
_reflns_number_gt 2202
_reflns_number_total 2225
_reflns_threshold_expression 'I > 2\s(I)'
_cod_data_source_file d1nj03178c2.cif
_cod_data_source_block t5br1
_cod_depositor_comments 'Adding full bibliography for 7060869--7060872.cif.'
_cod_original_cell_volume 1238.91(2)
_cod_database_code 7060871
_shelx_shelxl_version_number 2016/4
_shelx_space_group_comment
;
The symmetry employed for this shelxl refinement is uniquely defined
by the following loop, which should always be used as a source of
symmetry information in preference to the above space-group names.
They are only intended as comments.
;
_cell_oxdiff_angle_alpha 89.9903(15)
_cell_oxdiff_angle_beta 89.9863(15)
_cell_oxdiff_angle_gamma 89.9915(14)
_cell_oxdiff_length_a 7.39720(13)
_cell_oxdiff_length_b 7.70615(14)
_cell_oxdiff_length_c 21.7339(4)
_cell_oxdiff_measurement_reflns_used 10538
_cell_oxdiff_volume 1238.91(4)
_reflns_odcompleteness_completeness 99.92
_reflns_odcompleteness_iscentric 1
_reflns_odcompleteness_theta 64.99
_olex2_refinement_description
;
1. Fixed Uiso
 At 1.2 times of:
  All C(H) groups, All C(H,H) groups
2.a Secondary CH2 refined with riding coordinates:
 C2(H2A,H2B), C3(H3A,H3B), C4(H4A,H4B)
2.b Aromatic/amide H refined with riding coordinates:
 C8(H8), C9(H9), C10(H10), C11(H11)
;
_olex2_submission_special_instructions 'No special instructions were received'
_oxdiff_exptl_absorpt_empirical_details
;
Empirical correction (ABSPACK) includes:
- Absorption correction using spherical harmonics
- Frame scaling
;
_oxdiff_exptl_absorpt_empirical_full_max 1.375
_oxdiff_exptl_absorpt_empirical_full_min 0.711

loop_
_space_group_symop_operation_xyz
'x, y, z'
'-x+1/2, -y, z+1/2'
'x+1/2, -y+1/2, -z'
'-x, y+1/2, -z+1/2'

loop_
_atom_site_label
_atom_site_type_symbol
_atom_site_fract_x
_atom_site_fract_y
_atom_site_fract_z
_atom_site_U_iso_or_equiv
_atom_site_adp_type
_atom_site_occupancy
_atom_site_site_symmetry_order
_atom_site_calc_flag
_atom_site_refinement_flags_posn
_atom_site_refinement_flags_adp
_atom_site_refinement_flags_occupancy
_atom_site_disorder_assembly
_atom_site_disorder_group
Br1 Br 0.83276(6) 0.80249(5) 0.65118(2) 0.06228(14) Uani 1 1 d . . . . .
S1 S 1.23625(10) 0.51417(13) 0.51066(3) 0.0472(2) Uani 1 1 d . . . . .
S2 S 1.33115(11) 0.45859(14) 0.64368(4) 0.0535(2) Uani 1 1 d . . . . .
N1 N 0.9961(3) 0.4698(4) 0.59271(11) 0.0356(5) Uani 1 1 d . . . . .
C1 C 0.9047(4) 0.4873(4) 0.53717(13) 0.0372(6) Uani 1 1 d . . . . .
C2 C 0.7086(4) 0.4842(5) 0.52251(16) 0.0490(8) Uani 1 1 d . . . . .
H2A H 0.645629 0.581656 0.540923 0.059 Uiso 1 1 calc R . . . .
H2B H 0.652448 0.376833 0.535820 0.059 Uiso 1 1 calc R . . . .
C3 C 0.7134(5) 0.4984(6) 0.45161(17) 0.0576(9) Uani 1 1 d . . . . .
H3A H 0.667605 0.392112 0.433497 0.069 Uiso 1 1 calc R . . . .
H3B H 0.636731 0.593382 0.438319 0.069 Uiso 1 1 calc R . . . .
C4 C 0.9086(5) 0.5302(6) 0.42977(15) 0.0546(9) Uani 1 1 d . . . . .
H4A H 0.946089 0.444062 0.399817 0.066 Uiso 1 1 calc R . . . .
H4B H 0.922601 0.645141 0.412249 0.066 Uiso 1 1 calc R . . . .
C5 C 1.0114(4) 0.5122(4) 0.48873(14) 0.0412(7) Uani 1 1 d . . . . .
C6 C 1.1802(4) 0.4788(4) 0.58798(13) 0.0378(6) Uani 1 1 d . . . . .
C7 C 0.9034(4) 0.4394(4) 0.64994(14) 0.0361(6) Uani 1 1 d . . . . .
C8 C 0.8932(5) 0.2727(5) 0.67281(16) 0.0506(9) Uani 1 1 d . . . . .
H8 H 0.949946 0.182305 0.652065 0.061 Uiso 1 1 calc R . . . .
C9 C 0.7992(6) 0.2396(5) 0.72630(17) 0.0602(10) Uani 1 1 d . . . . .
H9 H 0.791119 0.126959 0.741390 0.072 Uiso 1 1 calc R . . . .
C10 C 0.7172(5) 0.3742(5) 0.75729(16) 0.0558(9) Uani 1 1 d . . . . .
H10 H 0.653615 0.351534 0.793321 0.067 Uiso 1 1 calc R . . . .
C11 C 0.7281(5) 0.5418(5) 0.73564(15) 0.0501(8) Uani 1 1 d . . . . .
H11 H 0.673824 0.632478 0.756968 0.060 Uiso 1 1 calc R . . . .
C12 C 0.8217(5) 0.5727(4) 0.68136(14) 0.0392(6) Uani 1 1 d . . . . .

loop_
_atom_site_aniso_label
_atom_site_aniso_U_11
_atom_site_aniso_U_22
_atom_site_aniso_U_33
_atom_site_aniso_U_23
_atom_site_aniso_U_13
_atom_site_aniso_U_12
Br1 0.0817(3) 0.04154(18) 0.0636(2) 0.00038(18) 0.0054(2) 0.0037(2)
S1 0.0351(4) 0.0736(6) 0.0331(4) 0.0006(4) 0.0055(3) -0.0035(4)
S2 0.0404(4) 0.0833(6) 0.0367(4) -0.0037(4) -0.0059(3) 0.0025(4)
N1 0.0332(12) 0.0437(14) 0.0298(11) 0.0011(11) 0.0031(9) -0.0008(12)
C1 0.0346(14) 0.0445(17) 0.0326(14) -0.0020(13) -0.0001(11) -0.0008(14)
C2 0.0356(16) 0.064(2) 0.0478(18) -0.0022(17) -0.0036(13) -0.0047(16)
C3 0.053(2) 0.071(2) 0.0488(19) -0.0006(18) -0.0168(15) -0.0054(19)
C4 0.057(2) 0.075(3) 0.0319(16) 0.0009(17) -0.0063(14) -0.001(2)
C5 0.0377(15) 0.0539(19) 0.0320(14) 0.0000(14) 0.0006(12) 0.0007(15)
C6 0.0354(14) 0.0454(16) 0.0326(13) -0.0047(12) 0.0024(12) 0.0003(15)
C7 0.0349(14) 0.0447(16) 0.0286(13) -0.0003(13) 0.0044(12) 0.0000(12)
C8 0.064(2) 0.0460(19) 0.0421(18) -0.0002(14) 0.0134(16) 0.0015(17)
C9 0.081(3) 0.053(2) 0.0458(19) 0.0105(15) 0.015(2) -0.0037(19)
C10 0.059(2) 0.072(2) 0.0362(17) 0.0048(17) 0.0158(16) -0.0057(18)
C11 0.0499(18) 0.063(2) 0.0375(16) -0.0098(15) 0.0085(14) 0.0063(16)
C12 0.0423(16) 0.0393(15) 0.0358(14) 0.0002(12) 0.0010(13) -0.0009(14)

loop_
_atom_type_symbol
_atom_type_description
_atom_type_scat_dispersion_real
_atom_type_scat_dispersion_imag
_atom_type_scat_source
C C 0.0181 0.0091 'International Tables Vol C Tables 4.2.6.8 and 6.1.1.4'
H H 0.0000 0.0000 'International Tables Vol C Tables 4.2.6.8 and 6.1.1.4'
Br Br -0.6763 1.2805 'International Tables Vol C Tables 4.2.6.8 and 6.1.1.4'
N N 0.0311 0.0180 'International Tables Vol C Tables 4.2.6.8 and 6.1.1.4'
S S 0.3331 0.5567 'International Tables Vol C Tables 4.2.6.8 and 6.1.1.4'

loop_
_geom_angle_atom_site_label_1
_geom_angle_atom_site_label_2
_geom_angle_atom_site_label_3
_geom_angle
_geom_angle_site_symmetry_1
_geom_angle_site_symmetry_3
_geom_angle_publ_flag
C5 S1 C6 92.03(14) . . ?
C1 N1 C7 122.3(2) . . ?
C6 N1 C1 114.5(2) . . ?
C6 N1 C7 123.2(2) . . ?
N1 C1 C2 131.3(3) . . ?
C5 C1 N1 114.4(3) . . ?
C5 C1 C2 114.3(3) . . ?
C1 C2 H2A 111.6 . . ?
C1 C2 H2B 111.6 . . ?
C1 C2 C3 101.0(3) . . ?
H2A C2 H2B 109.4 . . ?
C3 C2 H2A 111.6 . . ?
C3 C2 H2B 111.6 . . ?
C2 C3 H3A 109.7 . . ?
C2 C3 H3B 109.7 . . ?
H3A C3 H3B 108.2 . . ?
C4 C3 C2 109.9(3) . . ?
C4 C3 H3A 109.7 . . ?
C4 C3 H3B 109.7 . . ?
C3 C4 H4A 111.5 . . ?
C3 C4 H4B 111.5 . . ?
H4A C4 H4B 109.3 . . ?
C5 C4 C3 101.4(3) . . ?
C5 C4 H4A 111.5 . . ?
C5 C4 H4B 111.5 . . ?
C1 C5 S1 110.7(2) . . ?
C1 C5 C4 113.0(3) . . ?
C4 C5 S1 136.3(2) . . ?
S2 C6 S1 123.85(19) . . ?
N1 C6 S1 108.4(2) . . ?
N1 C6 S2 127.8(2) . . ?
C8 C7 N1 119.3(3) . . ?
C12 C7 N1 121.2(3) . . ?
C12 C7 C8 119.5(3) . . ?
C7 C8 H8 119.9 . . ?
C9 C8 C7 120.3(3) . . ?
C9 C8 H8 119.9 . . ?
C8 C9 H9 120.2 . . ?
C10 C9 C8 119.7(3) . . ?
C10 C9 H9 120.2 . . ?
C9 C10 H10 119.6 . . ?
C11 C10 C9 120.9(3) . . ?
C11 C10 H10 119.6 . . ?
C10 C11 H11 120.6 . . ?
C10 C11 C12 118.7(3) . . ?
C12 C11 H11 120.6 . . ?
C7 C12 Br1 120.6(2) . . ?
C7 C12 C11 120.9(3) . . ?
C11 C12 Br1 118.5(3) . . ?

loop_
_geom_bond_atom_site_label_1
_geom_bond_atom_site_label_2
_geom_bond_distance
_geom_bond_site_symmetry_2
_geom_bond_publ_flag
Br1 C12 1.890(3) . ?
S1 C5 1.730(3) . ?
S1 C6 1.752(3) . ?
S2 C6 1.654(3) . ?
N1 C1 1.390(4) . ?
N1 C6 1.367(4) . ?
N1 C7 1.439(4) . ?
C1 C2 1.486(4) . ?
C1 C5 1.329(4) . ?
C2 H2A 0.9700 . ?
C2 H2B 0.9700 . ?
C2 C3 1.545(5) . ?
C3 H3A 0.9700 . ?
C3 H3B 0.9700 . ?
C3 C4 1.539(5) . ?
C4 H4A 0.9700 . ?
C4 H4B 0.9700 . ?
C4 C5 1.497(4) . ?
C7 C8 1.379(5) . ?
C7 C12 1.374(4) . ?
C8 H8 0.9300 . ?
C8 C9 1.379(5) . ?
C9 H9 0.9300 . ?
C9 C10 1.377(6) . ?
C10 H10 0.9300 . ?
C10 C11 1.377(6) . ?
C11 H11 0.9300 . ?
C11 C12 1.389(4) . ?
